data_4348179
loop_
_publ_author_name
'Hu, Junyi'
'Zhan, Lijie'
'Zhang, Guanyun'
'Zhang, Qun'
'Du, Lin'
'Tung, Chen-Ho'
'Wang, Yifeng'

_publ_section_title
;
 Effects of Substitutional Dopants on the Photoresponse of a
 Polyoxotitanate Cluster.
;
_journal_issue 17
_journal_name_full 'Inorganic chemistry'
_journal_page_first 8493
_journal_page_last 8501
_journal_paper_doi 10.1021/acs.inorgchem.6b01071
_journal_volume 55
_journal_year 2016
_chemical_formula_moiety 'C51 H119 Cl Ni O31 Ti11, C3 H8 O'
_chemical_formula_sum 'C54 H127 Cl Ni O32 Ti11'
_chemical_formula_weight 1909.61
_space_group_crystal_system monoclinic
_space_group_IT_number 7
_space_group_name_Hall 'P -2yac'
_space_group_name_H-M_alt 'P 1 n 1'
_atom_sites_solution_hydrogens geom
_atom_sites_solution_primary direct
_audit_creation_date 2016-01-27
_audit_creation_method
;
Olex2 1.2
(compiled 2015.01.26 svn.r3150 for OlexSys, GUI svn.r4998)
;
_cell_angle_alpha 90
_cell_angle_beta 90
_cell_angle_gamma 90
_cell_formula_units_Z 2
_cell_length_a 15.0469(9)
_cell_length_b 13.9297(9)
_cell_length_c 20.9419(14)
_cell_measurement_reflns_used 4406
_cell_measurement_temperature 173(2)
_cell_measurement_theta_max 23.23
_cell_measurement_theta_min 2.71
_cell_volume 4389.4(5)
_computing_molecular_graphics 'Olex2 (Dolomanov et al., 2009)'
_computing_publication_material 'Olex2 (Dolomanov et al., 2009)'
_computing_structure_refinement 'ShelXL (Sheldrick, 2008)'
_computing_structure_solution 'ShelXS (Sheldrick, 2008)'
_diffrn_ambient_temperature 173.15
_diffrn_measured_fraction_theta_full 0.808
_diffrn_measured_fraction_theta_max 0.829
_diffrn_measurement_device_type 'CCD area detector'
_diffrn_measurement_method 'phi and omega scans'
_diffrn_radiation_monochromator graphite
_diffrn_radiation_type MoK\a
_diffrn_radiation_wavelength 0.71073
_diffrn_reflns_av_R_equivalents 0.0802
_diffrn_reflns_av_unetI/netI 0.2962
_diffrn_reflns_Laue_measured_fraction_full 0.808
_diffrn_reflns_Laue_measured_fraction_max 0.829
_diffrn_reflns_limit_h_max 19
_diffrn_reflns_limit_h_min -19
_diffrn_reflns_limit_k_max 18
_diffrn_reflns_limit_k_min -18
_diffrn_reflns_limit_l_max 27
_diffrn_reflns_limit_l_min -27
_diffrn_reflns_number 24686
_diffrn_reflns_point_group_measured_fraction_full 0.718
_diffrn_reflns_point_group_measured_fraction_max 0.717
_diffrn_reflns_theta_full 26.000
_diffrn_reflns_theta_max 27.659
_diffrn_reflns_theta_min 2.707
_exptl_absorpt_coefficient_mu 1.251
_exptl_absorpt_correction_type none
_exptl_crystal_colour violet
_exptl_crystal_colour_primary violet
_exptl_crystal_density_diffrn 1.445
_exptl_crystal_description block
_exptl_crystal_F_000 1988
_refine_diff_density_max 0.488
_refine_diff_density_min -0.444
_refine_diff_density_rms 0.089
_refine_ls_abs_structure_details
;
 Flack x determined using 1561 quotients [(I+)-(I-)]/[(I+)+(I-)]
 (Parsons, Flack and Wagner, Acta Cryst. B69 (2013) 249-259).
;
_refine_ls_abs_structure_Flack 0.07(3)
_refine_ls_extinction_method none
_refine_ls_goodness_of_fit_ref 0.772
_refine_ls_hydrogen_treatment constr
_refine_ls_matrix_type full
_refine_ls_number_parameters 646
_refine_ls_number_reflns 14704
_refine_ls_number_restraints 43
_refine_ls_restrained_S_all 0.775
_refine_ls_R_factor_all 0.1568
_refine_ls_R_factor_gt 0.0604
_refine_ls_shift/su_max 0.001
_refine_ls_shift/su_mean 0.000
_refine_ls_structure_factor_coef Fsqd
_refine_ls_weighting_details 'w=1/[\s^2^(Fo^2^)+(0.0157P)^2^] where P=(Fo^2^+2Fc^2^)/3'
_refine_ls_weighting_scheme calc
_refine_ls_wR_factor_gt 0.1024
_refine_ls_wR_factor_ref 0.1235
_reflns_Friedel_coverage 0.728
_reflns_Friedel_fraction_full 0.628
_reflns_Friedel_fraction_max 0.605
_reflns_number_gt 5935
_reflns_number_total 14704
_reflns_threshold_expression 'I > 2\s(I)'
_cod_data_source_file ic6b01071_si_002.cif
_cod_data_source_block {Ti11NiCl}
_cod_database_code 4348179
_shelxl_version_number 2014-3
_shelx_space_group_comment
;
The symmetry employed for this shelxl refinement is uniquely defined
by the following loop, which should always be used as a source of
symmetry information in preference to the above space-group names.
They are only intended as comments.
;
_olex2_refinement_description
;
1. Fixed Uiso
 At 1.2 times of:
  All C(H) groups
 At 1.5 times of:
  All C(H,H,H) groups, All O(H) groups
2. Restrained distances
 C25-C26
 1.5 with sigma of 0.02
 C25-C27
 1.5 with sigma of 0.02
 O17-C27
 2.5 with sigma of 0.02
 C26-O17
 2.5 with sigma of 0.02
 C16-C18
 1.5 with sigma of 0.02
 C31-C33
 1.5 with sigma of 0.02
 C32-C31
 1.5 with sigma of 0.02
 C34-C36
 1.5 with sigma of 0.02
 C13-C15
 1.5 with sigma of 0.02
 C14-C13
 1.5 with sigma of 0.02
 C13-C15
 1.5 with sigma of 0.02
 C40-C42
 1.5 with sigma of 0.02
 C37-C39
 1.5 with sigma of 0.02
 C48-C46
 1.5 with sigma of 0.02
 C17-C16
 1.5 with sigma of 0.02
 C52-C53
 1.45 with sigma of 0.02
 C52-C54
 1.45 with sigma of 0.02
 C52-O32
 1.35 with sigma of 0.02
 O32-C53
 2.35 with sigma of 0.02
 C54-O32
 2.35 with sigma of 0.02
 C54-C53
 2.35 with sigma of 0.02
 C6-C4
 1.5 with sigma of 0.02
 C3-C1
 1.5 with sigma of 0.02
3. Uiso/Uaniso restraints and constraints
Uanis(O25) \\sim Ueq, Uanis(O1) \\sim Ueq, Uanis(O11) \\sim Ueq: with sigma of
0.001 and sigma for terminal atoms of 0.002
4.a Ternary CH refined with riding coordinates:
 C1(H1), C4(H4), C7(H7), C10(H10), C13(H13), C16(H16), C19(H19), C22(H22),
 C25(H25), C28(H28), C31(H31), C34(H34), C37(H37), C40(H40), C43(H43), C46(H46),
  C49(H49), C52(H52)
4.b Me refined with riding coordinates:
 C6(H6A,H6B,H6C), C26(H26A,H26B,H26C), C27(H27A,H27B,H27C), C42(H42A,H42B,
 H42C), C50(H50A,H50B,H50C), C53(H53A,H53B,H53C), C54(H54A,H54B,H54C)
4.c Tetrahedral OH refined with riding coordinates:
 O32(H32)
4.d Idealised Me refined as rotating group:
 C2(H2A,H2B,H2C), C3(H3A,H3B,H3C), C5(H5A,H5B,H5C), C8(H8A,H8B,H8C), C9(H9A,
 H9B,H9C), C11(H11A,H11B,H11C), C12(H12A,H12B,H12C), C14(H14A,H14B,H14C),
 C15(H15A,H15B,H15C), C17(H17A,H17B,H17C), C18(H18A,H18B,H18C), C20(H20A,H20B,
 H20C), C21(H21A,H21B,H21C), C23(H23A,H23B,H23C), C24(H24A,H24B,H24C), C29(H29A,
 H29B,H29C), C30(H30A,H30B,H30C), C32(H32A,H32B,H32C), C33(H33A,H33B,H33C),
 C35(H35A,H35B,H35C), C36(H36A,H36B,H36C), C38(H38A,H38B,H38C), C39(H39A,H39B,
 H39C), C41(H41A,H41B,H41C), C44(H44A,H44B,H44C), C45(H45A,H45B,H45C), C47(H47A,
 H47B,H47C), C48(H48A,H48B,H48C), C51(H51A,H51B,H51C)
;
_olex2_submission_special_instructions 'No special instructions were received'

loop_
_space_group_symop_operation_xyz
'x, y, z'
'x+1/2, -y, z+1/2'

loop_
_atom_site_label
_atom_site_type_symbol
_atom_site_fract_x
_atom_site_fract_y
_atom_site_fract_z
_atom_site_U_iso_or_equiv
_atom_site_adp_type
_atom_site_occupancy
_atom_site_site_symmetry_order
_atom_site_calc_flag
_atom_site_refinement_flags_posn
_atom_site_refinement_flags_adp
C1 C 0.508(2) 0.1459(18) 0.1785(14) 0.092(10) Uiso 1 1 d D .
H1 H 0.5598 0.1155 0.2004 0.111 Uiso 1 1 calc R .
C2 C 0.4788(10) 0.0825(11) 0.1286(8) 0.046(4) Uiso 1 1 d . .
H2A H 0.4598 0.0214 0.1473 0.068 Uiso 1 1 calc GR .
H2B H 0.5279 0.0711 0.0988 0.068 Uiso 1 1 calc GR .
H2C H 0.4289 0.1118 0.1057 0.068 Uiso 1 1 calc GR .
C3 C 0.5335(12) 0.2502(13) 0.1610(10) 0.083(6) Uiso 1 1 d D .
H3A H 0.5259 0.2915 0.1985 0.124 Uiso 1 1 calc GR .
H3B H 0.4951 0.2731 0.1264 0.124 Uiso 1 1 calc GR .
H3C H 0.5957 0.2521 0.1471 0.124 Uiso 1 1 calc GR .
C4 C 0.3727(13) -0.0350(15) 0.2861(11) 0.051(7) Uiso 1 1 d D .
H4 H 0.3973 -0.0117 0.2445 0.061 Uiso 1 1 calc R .
C5 C 0.2780(11) -0.0832(13) 0.2732(9) 0.042(4) Uiso 1 1 d . .
H5A H 0.2580 -0.1165 0.3118 0.063 Uiso 1 1 calc GR .
H5B H 0.2831 -0.1293 0.2380 0.063 Uiso 1 1 calc GR .
H5C H 0.2349 -0.0333 0.2618 0.063 Uiso 1 1 calc GR .
C6 C 0.4411(16) -0.1032(16) 0.3170(13) 0.065(8) Uiso 1 1 d D .
H6A H 0.4504 -0.1589 0.2892 0.098 Uiso 1 1 calc R .
H6B H 0.4975 -0.0693 0.3229 0.098 Uiso 1 1 calc R .
H6C H 0.4187 -0.1248 0.3586 0.098 Uiso 1 1 calc R .
C7 C 0.2790(10) -0.1482(10) 0.4670(7) 0.034(4) Uiso 1 1 d . .
H7 H 0.3427 -0.1563 0.4793 0.040 Uiso 1 1 calc R .
C8 C 0.2252(10) -0.1368(12) 0.5265(8) 0.048(4) Uiso 1 1 d . .
H8A H 0.2343 -0.1927 0.5542 0.072 Uiso 1 1 calc GR .
H8B H 0.1621 -0.1316 0.5154 0.072 Uiso 1 1 calc GR .
H8C H 0.2440 -0.0786 0.5491 0.072 Uiso 1 1 calc GR .
C9 C 0.2529(10) -0.2310(11) 0.4258(8) 0.060(4) Uiso 1 1 d . .
H9A H 0.1883 -0.2311 0.4200 0.090 Uiso 1 1 calc GR .
H9B H 0.2713 -0.2911 0.4462 0.090 Uiso 1 1 calc GR .
H9C H 0.2820 -0.2252 0.3841 0.090 Uiso 1 1 calc GR .
C10 C 0.1135(12) 0.0674(14) 0.3981(9) 0.034(5) Uiso 1 1 d . .
H10 H 0.1253 -0.0018 0.4074 0.041 Uiso 1 1 calc R .
C11 C 0.0608(12) 0.1071(13) 0.4563(9) 0.046(5) Uiso 1 1 d . .
H11A H 0.0915 0.0894 0.4959 0.070 Uiso 1 1 calc GR .
H11B H 0.0008 0.0797 0.4565 0.070 Uiso 1 1 calc GR .
H11C H 0.0569 0.1772 0.4533 0.070 Uiso 1 1 calc GR .
C12 C 0.0677(15) 0.0708(15) 0.3290(11) 0.054(7) Uiso 1 1 d . .
H12A H 0.0528 0.1374 0.3183 0.081 Uiso 1 1 calc GR .
H12B H 0.0133 0.0320 0.3295 0.081 Uiso 1 1 calc GR .
H12C H 0.1089 0.0451 0.2971 0.081 Uiso 1 1 calc GR .
C13 C 0.0623(10) 0.3549(11) 0.3329(9) 0.051(5) Uiso 1 1 d D .
H13 H 0.0379 0.3260 0.2929 0.061 Uiso 1 1 calc R .
C14 C 0.1038(12) 0.4568(11) 0.3176(10) 0.048(5) Uiso 1 1 d D .
H14A H 0.1649 0.4595 0.3336 0.073 Uiso 1 1 calc GR .
H14B H 0.0683 0.5069 0.3383 0.073 Uiso 1 1 calc GR .
H14C H 0.1039 0.4672 0.2713 0.073 Uiso 1 1 calc GR .
C15 C -0.0090(10) 0.3602(12) 0.3822(8) 0.061(5) Uiso 1 1 d D .
H15A H -0.0373 0.2971 0.3866 0.091 Uiso 1 1 calc GR .
H15B H -0.0536 0.4076 0.3692 0.091 Uiso 1 1 calc GR .
H15C H 0.0169 0.3792 0.4232 0.091 Uiso 1 1 calc GR .
C16 C 0.2418(11) 0.2586(11) 0.2323(8) 0.023(4) Uiso 1 1 d D .
H16 H 0.1817 0.2822 0.2453 0.028 Uiso 1 1 calc R .
C17 C 0.2850(11) 0.3425(11) 0.2037(8) 0.037(4) Uiso 1 1 d D .
H17A H 0.2706 0.3999 0.2287 0.055 Uiso 1 1 calc GR .
H17B H 0.2639 0.3509 0.1598 0.055 Uiso 1 1 calc GR .
H17C H 0.3496 0.3330 0.2035 0.055 Uiso 1 1 calc GR .
C18 C 0.2235(14) 0.1811(14) 0.1855(10) 0.059(7) Uiso 1 1 d D .
H18A H 0.2793 0.1496 0.1737 0.089 Uiso 1 1 calc GR .
H18B H 0.1958 0.2086 0.1473 0.089 Uiso 1 1 calc GR .
H18C H 0.1831 0.1339 0.2046 0.089 Uiso 1 1 calc GR .
C19 C 0.4561(16) -0.0989(18) 0.6159(13) 0.108(8) Uiso 1 1 d . .
H19 H 0.4100 -0.1455 0.6010 0.130 Uiso 1 1 calc R .
C20 C 0.4534(15) -0.1206(15) 0.6818(10) 0.075(7) Uiso 1 1 d . .
H20A H 0.5013 -0.0862 0.7038 0.112 Uiso 1 1 calc GR .
H20B H 0.4611 -0.1899 0.6878 0.112 Uiso 1 1 calc GR .
H20C H 0.3959 -0.1007 0.6994 0.112 Uiso 1 1 calc GR .
C21 C 0.5361(13) -0.1358(14) 0.5746(10) 0.094(7) Uiso 1 1 d . .
H21A H 0.5408 -0.2057 0.5786 0.141 Uiso 1 1 calc GR .
H21B H 0.5912 -0.1059 0.5896 0.141 Uiso 1 1 calc GR .
H21C H 0.5262 -0.1187 0.5297 0.141 Uiso 1 1 calc GR .
C22 C 0.1314(11) 0.1310(13) 0.6373(9) 0.069(5) Uiso 1 1 d . .
H22 H 0.1188 0.0798 0.6051 0.083 Uiso 1 1 calc R .
C23 C 0.0501(12) 0.1695(14) 0.6550(10) 0.087(7) Uiso 1 1 d . .
H23A H 0.0591 0.2339 0.6726 0.131 Uiso 1 1 calc GR .
H23B H 0.0224 0.1283 0.6873 0.131 Uiso 1 1 calc GR .
H23C H 0.0113 0.1734 0.6175 0.131 Uiso 1 1 calc GR .
C24 C 0.2032(15) 0.0852(17) 0.6887(12) 0.125(9) Uiso 1 1 d . .
H24A H 0.1769 0.0290 0.7095 0.187 Uiso 1 1 calc GR .
H24B H 0.2180 0.1335 0.7211 0.187 Uiso 1 1 calc GR .
H24C H 0.2574 0.0661 0.6661 0.187 Uiso 1 1 calc GR .
C25 C 0.1284(13) 0.5228(14) 0.5245(10) 0.094(7) Uiso 1 1 d D .
H25 H 0.1580 0.5474 0.5640 0.112 Uiso 1 1 calc R .
C26 C 0.0848(17) 0.6095(18) 0.5016(15) 0.188(14) Uiso 1 1 d D .
H26A H 0.0344 0.6248 0.5294 0.282 Uiso 1 1 calc R .
H26B H 0.1272 0.6629 0.5020 0.282 Uiso 1 1 calc R .
H26C H 0.0635 0.5991 0.4579 0.282 Uiso 1 1 calc R .
C27 C 0.0803(14) 0.4351(14) 0.5507(11) 0.114(8) Uiso 1 1 d D .
H27A H 0.0286 0.4558 0.5756 0.171 Uiso 1 1 calc R .
H27B H 0.0606 0.3945 0.5152 0.171 Uiso 1 1 calc R .
H27C H 0.1207 0.3986 0.5782 0.171 Uiso 1 1 calc R .
C28 C 0.4402(9) 0.5831(10) 0.2683(7) 0.043(3) Uiso 1 1 d . .
H28 H 0.4747 0.6365 0.2884 0.051 Uiso 1 1 calc R .
C29 C 0.5003(11) 0.5264(13) 0.2256(9) 0.080(6) Uiso 1 1 d . .
H29A H 0.5377 0.4840 0.2515 0.121 Uiso 1 1 calc GR .
H29B H 0.5381 0.5704 0.2011 0.121 Uiso 1 1 calc GR .
H29C H 0.4645 0.4878 0.1961 0.121 Uiso 1 1 calc GR .
C30 C 0.3600(13) 0.6216(16) 0.2401(12) 0.081(7) Uiso 1 1 d . .
H30A H 0.3540 0.5979 0.1963 0.122 Uiso 1 1 calc GR .
H30B H 0.3631 0.6919 0.2397 0.122 Uiso 1 1 calc GR .
H30C H 0.3084 0.6012 0.2653 0.122 Uiso 1 1 calc GR .
C31 C 0.7351(12) 0.2634(13) 0.2882(9) 0.077(6) Uiso 1 1 d D .
H31 H 0.7738 0.3093 0.3121 0.093 Uiso 1 1 calc R .
C32 C 0.7710(12) 0.1820(13) 0.3190(10) 0.089(6) Uiso 1 1 d D .
H32A H 0.7544 0.1831 0.3643 0.133 Uiso 1 1 calc GR .
H32B H 0.8359 0.1830 0.3152 0.133 Uiso 1 1 calc GR .
H32C H 0.7477 0.1236 0.2991 0.133 Uiso 1 1 calc GR .
C33 C 0.7641(14) 0.2992(14) 0.2252(9) 0.086(7) Uiso 1 1 d D .
H33A H 0.7194 0.2827 0.1930 0.128 Uiso 1 1 calc GR .
H33B H 0.8210 0.2695 0.2138 0.128 Uiso 1 1 calc GR .
H33C H 0.7712 0.3691 0.2270 0.128 Uiso 1 1 calc GR .
C34 C 0.7783(11) 0.1241(13) 0.5507(10) 0.062(5) Uiso 1 1 d D .
H34 H 0.7857 0.1064 0.5048 0.074 Uiso 1 1 calc R .
C35 C 0.7516(13) 0.0436(13) 0.5816(10) 0.056(6) Uiso 1 1 d . .
H35A H 0.7234 0.0612 0.6221 0.085 Uiso 1 1 calc GR .
H35B H 0.8032 0.0025 0.5900 0.085 Uiso 1 1 calc GR .
H35C H 0.7089 0.0087 0.5549 0.085 Uiso 1 1 calc GR .
C36 C 0.8635(11) 0.1657(14) 0.5717(11) 0.093(7) Uiso 1 1 d D .
H36A H 0.9119 0.1209 0.5620 0.139 Uiso 1 1 calc GR .
H36B H 0.8615 0.1774 0.6179 0.139 Uiso 1 1 calc GR .
H36C H 0.8738 0.2264 0.5493 0.139 Uiso 1 1 calc GR .
C37 C 0.6035(17) 0.2433(16) 0.6759(12) 0.064(8) Uiso 1 1 d D .
H37 H 0.6645 0.2173 0.6680 0.076 Uiso 1 1 calc R .
C38 C 0.5347(14) 0.1604(15) 0.7030(11) 0.071(7) Uiso 1 1 d . .
H38A H 0.4826 0.1914 0.7220 0.106 Uiso 1 1 calc GR .
H38B H 0.5649 0.1216 0.7355 0.106 Uiso 1 1 calc GR .
H38C H 0.5159 0.1190 0.6677 0.106 Uiso 1 1 calc GR .
C39 C 0.6041(13) 0.3274(13) 0.7230(10) 0.045(6) Uiso 1 1 d D .
H39A H 0.6416 0.3791 0.7062 0.067 Uiso 1 1 calc GR .
H39B H 0.6278 0.3058 0.7642 0.067 Uiso 1 1 calc GR .
H39C H 0.5434 0.3512 0.7289 0.067 Uiso 1 1 calc GR .
C40 C 0.3360(12) 0.3494(13) 0.7271(9) 0.038(5) Uiso 1 1 d D .
H40 H 0.3148 0.2818 0.7321 0.045 Uiso 1 1 calc R .
C41 C 0.2540(12) 0.4025(13) 0.7145(10) 0.084(6) Uiso 1 1 d . .
H41A H 0.2672 0.4578 0.6871 0.126 Uiso 1 1 calc GR .
H41B H 0.2286 0.4249 0.7549 0.126 Uiso 1 1 calc GR .
H41C H 0.2114 0.3604 0.6929 0.126 Uiso 1 1 calc GR .
C42 C 0.3744(18) 0.372(2) 0.7916(12) 0.155(13) Uiso 1 1 d D .
H42A H 0.3264 0.3750 0.8232 0.233 Uiso 1 1 calc R .
H42B H 0.4167 0.3217 0.8037 0.233 Uiso 1 1 calc R .
H42C H 0.4051 0.4340 0.7899 0.233 Uiso 1 1 calc R .
C43 C 0.4609(10) 0.5467(12) 0.6196(9) 0.026(4) Uiso 1 1 d . .
H43 H 0.4353 0.5268 0.6617 0.032 Uiso 1 1 calc R .
C44 C 0.5409(12) 0.5966(15) 0.6323(11) 0.068(7) Uiso 1 1 d . .
H44A H 0.5803 0.5561 0.6581 0.102 Uiso 1 1 calc GR .
H44B H 0.5276 0.6558 0.6558 0.102 Uiso 1 1 calc GR .
H44C H 0.5703 0.6126 0.5919 0.102 Uiso 1 1 calc GR .
C45 C 0.3962(13) 0.6126(14) 0.5890(10) 0.038(5) Uiso 1 1 d . .
H45A H 0.4209 0.6366 0.5487 0.057 Uiso 1 1 calc GR .
H45B H 0.3842 0.6668 0.6176 0.057 Uiso 1 1 calc GR .
H45C H 0.3407 0.5781 0.5805 0.057 Uiso 1 1 calc GR .
C46 C 0.5912(10) 0.6502(11) 0.4495(8) 0.042(4) Uiso 1 1 d D .
H46 H 0.6282 0.6845 0.4820 0.050 Uiso 1 1 calc R .
C47 C 0.6460(11) 0.6306(13) 0.3940(9) 0.059(5) Uiso 1 1 d . .
H47A H 0.6965 0.5904 0.4065 0.089 Uiso 1 1 calc GR .
H47B H 0.6680 0.6913 0.3763 0.089 Uiso 1 1 calc GR .
H47C H 0.6106 0.5971 0.3617 0.089 Uiso 1 1 calc GR .
C48 C 0.5146(10) 0.7097(12) 0.4345(9) 0.075(5) Uiso 1 1 d D .
H48A H 0.4702 0.6712 0.4117 0.113 Uiso 1 1 calc GR .
H48B H 0.5333 0.7635 0.4075 0.113 Uiso 1 1 calc GR .
H48C H 0.4886 0.7346 0.4741 0.113 Uiso 1 1 calc GR .
C49 C 0.7206(14) 0.4454(16) 0.5147(11) 0.048(6) Uiso 1 1 d . .
H49 H 0.7080 0.5155 0.5099 0.058 Uiso 1 1 calc R .
C50 C 0.7715(16) 0.4266(16) 0.5723(12) 0.056(7) Uiso 1 1 d . .
H50A H 0.7386 0.4504 0.6095 0.084 Uiso 1 1 calc R .
H50B H 0.7811 0.3573 0.5767 0.084 Uiso 1 1 calc R .
H50C H 0.8290 0.4594 0.5696 0.084 Uiso 1 1 calc R .
C51 C 0.7710(14) 0.4094(14) 0.4608(10) 0.055(6) Uiso 1 1 d . .
H51A H 0.7863 0.3419 0.4681 0.083 Uiso 1 1 calc GR .
H51B H 0.8256 0.4471 0.4560 0.083 Uiso 1 1 calc GR .
H51C H 0.7352 0.4149 0.4219 0.083 Uiso 1 1 calc GR .
Cl1 Cl 0.6467(4) -0.0233(4) 0.4124(3) 0.0604(17) Uani 1 1 d . .
Ni1 Ni 0.55037(18) 0.0932(2) 0.43157(15) 0.0319(8) Uani 1 1 d . .
O1 O 0.3488(8) 0.1882(9) 0.3948(6) 0.019(3) Uani 1 1 d . U
O2 O 0.4880(8) 0.3141(10) 0.5155(7) 0.032(4) Uani 1 1 d . .
O3 O 0.4338(10) 0.1565(10) 0.2267(7) 0.037(4) Uani 1 1 d . .
O4 O 0.3607(9) 0.0418(10) 0.3253(7) 0.032(4) Uani 1 1 d . .
O5 O 0.2718(10) -0.0654(9) 0.4283(7) 0.035(4) Uani 1 1 d . .
O6 O 0.2002(8) 0.1133(10) 0.3924(8) 0.035(4) Uani 1 1 d . .
O7 O 0.1315(9) 0.2970(10) 0.3565(8) 0.037(4) Uani 1 1 d . .
O8 O 0.2806(9) 0.2259(9) 0.2891(6) 0.023(4) Uani 1 1 d . .
O9 O 0.5195(9) 0.1507(10) 0.3481(7) 0.029(4) Uani 1 1 d . .
O10 O 0.4342(8) 0.0312(10) 0.4555(7) 0.023(3) Uani 1 1 d . .
O11 O 0.3025(9) 0.1007(9) 0.5073(7) 0.022(3) Uani 1 1 d . U
O12 O 0.2219(8) 0.2744(9) 0.4721(7) 0.024(3) Uani 1 1 d . .
O13 O 0.2973(7) 0.3766(8) 0.3828(6) 0.017(3) Uani 1 1 d . .
O14 O 0.4491(9) 0.3103(10) 0.3211(6) 0.034(4) Uani 1 1 d . .
O15 O 0.4215(10) -0.0182(10) 0.5898(7) 0.038(4) Uani 1 1 d . .
O16 O 0.1896(9) 0.2033(10) 0.6051(7) 0.030(4) Uani 1 1 d . .
O17 O 0.2029(8) 0.4919(9) 0.4887(7) 0.046(4) Uani 1 1 d D .
O18 O 0.4122(8) 0.5184(10) 0.3164(7) 0.033(4) Uani 1 1 d . .
O19 O 0.6551(10) 0.3025(11) 0.3137(8) 0.046(4) Uani 1 1 d . .
O20 O 0.5416(10) 0.1273(10) 0.5272(6) 0.032(4) Uani 1 1 d . .
O21 O 0.3869(9) 0.1932(8) 0.5887(6) 0.021(3) Uani 1 1 d . .
O22 O 0.3187(8) 0.3480(10) 0.5577(7) 0.027(4) Uani 1 1 d . .
O23 O 0.3981(9) 0.4632(9) 0.4599(6) 0.022(3) Uani 1 1 d . .
O24 O 0.5353(9) 0.3983(9) 0.4008(7) 0.027(4) Uani 1 1 d . .
O25 O 0.6082(8) 0.2239(10) 0.4366(7) 0.026(3) Uani 1 1 d . U
O26 O 0.7100(8) 0.2041(9) 0.5530(7) 0.032(4) Uani 1 1 d . .
O27 O 0.5591(9) 0.2724(10) 0.6169(7) 0.033(4) Uani 1 1 d . .
O28 O 0.3965(8) 0.3430(10) 0.6780(7) 0.032(4) Uani 1 1 d . .
O29 O 0.4775(8) 0.4558(9) 0.5812(6) 0.022(4) Uani 1 1 d . .
O30 O 0.5597(8) 0.5626(10) 0.4772(7) 0.034(4) Uani 1 1 d . .
O31 O 0.6365(8) 0.3888(9) 0.5164(6) 0.021(3) Uani 1 1 d . .
Ti1 Ti 0.4054(2) 0.1749(3) 0.31010(18) 0.0233(10) Uani 1 1 d . .
Ti2 Ti 0.3203(2) 0.0523(3) 0.4185(2) 0.0259(11) Uani 1 1 d . .
Ti3 Ti 0.2342(2) 0.2486(3) 0.37921(19) 0.0260(11) Uani 1 1 d . .
Ti4 Ti 0.4252(2) 0.0806(3) 0.5399(2) 0.0255(10) Uani 1 1 d . .
Ti5 Ti 0.2738(2) 0.2191(3) 0.54697(18) 0.0264(11) Uani 1 1 d . .
Ti6 Ti 0.2867(2) 0.4029(3) 0.47637(18) 0.0207(9) Uani 1 1 d . .
Ti7 Ti 0.4149(2) 0.4181(3) 0.36875(19) 0.0212(10) Uani 1 1 d . .
Ti8 Ti 0.5659(2) 0.2779(3) 0.36304(18) 0.0243(10) Uani 1 1 d . .
Ti9 Ti 0.6027(2) 0.2472(3) 0.52892(19) 0.0259(11) Uani 1 1 d . .
Ti10 Ti 0.4357(2) 0.3213(3) 0.60006(19) 0.0259(10) Uani 1 1 d . .
Ti11 Ti 0.5198(2) 0.4440(3) 0.49136(19) 0.0228(10) Uani 1 1 d . .
C52 C -0.1381(17) -0.1649(18) 0.4288(13) 0.152(11) Uiso 1 1 d D .
H52 H -0.1607 -0.1917 0.3875 0.183 Uiso 1 1 calc R .
C53 C -0.1358(19) -0.0595(17) 0.4277(16) 0.190(14) Uiso 1 1 d D .
H53A H -0.0990 -0.0378 0.3919 0.285 Uiso 1 1 calc R .
H53B H -0.1964 -0.0346 0.4226 0.285 Uiso 1 1 calc R .
H53C H -0.1107 -0.0357 0.4679 0.285 Uiso 1 1 calc R .
C54 C -0.0418(18) -0.185(3) 0.437(2) 0.37(3) Uiso 1 1 d D .
H54A H -0.0092 -0.1631 0.3995 0.551 Uiso 1 1 calc R .
H54B H -0.0200 -0.1499 0.4750 0.551 Uiso 1 1 calc R .
H54C H -0.0326 -0.2536 0.4434 0.551 Uiso 1 1 calc R .
O32 O -0.1913(16) -0.1929(17) 0.4804(13) 0.254(12) Uiso 1 1 d D .
H32 H -0.1610 -0.2261 0.5059 0.380 Uiso 1 1 calc R .

loop_
_atom_site_aniso_label
_atom_site_aniso_U_11
_atom_site_aniso_U_22
_atom_site_aniso_U_33
_atom_site_aniso_U_23
_atom_site_aniso_U_13
_atom_site_aniso_U_12
Cl1 0.049(3) 0.062(3) 0.070(4) 0.007(3) 0.011(3) 0.018(2)
Ni1 0.0307(16) 0.0324(18) 0.033(2) 0.0031(16) 0.0013(15) 0.0062(14)
O1 0.020(3) 0.019(3) 0.019(3) 0.0004(13) -0.0002(13) -0.0001(13)
O2 0.016(5) 0.059(8) 0.022(6) 0.006(5) 0.009(4) 0.004(4)
O3 0.072(10) 0.025(8) 0.014(8) -0.002(7) 0.008(7) 0.003(7)
O4 0.054(10) 0.020(9) 0.023(10) -0.010(7) 0.001(8) 0.001(7)
O5 0.066(9) 0.011(7) 0.027(9) 0.001(6) 0.012(8) -0.005(7)
O6 0.013(7) 0.035(9) 0.057(12) -0.003(8) -0.001(8) -0.012(6)
O7 0.038(9) 0.028(9) 0.043(12) 0.002(8) -0.013(8) -0.010(7)
O8 0.035(8) 0.021(8) 0.013(8) 0.009(6) 0.007(7) 0.011(6)
O9 0.031(8) 0.030(9) 0.027(9) -0.012(7) -0.002(7) 0.003(7)
O10 0.020(6) 0.027(7) 0.023(8) 0.004(6) -0.001(5) 0.004(5)
O11 0.022(3) 0.023(4) 0.022(4) 0.0010(13) 0.0003(13) -0.0009(13)
O12 0.013(4) 0.036(6) 0.024(6) 0.006(4) 0.009(4) 0.001(4)
O13 0.011(6) 0.011(7) 0.027(9) 0.012(6) -0.004(6) -0.001(5)
O14 0.032(8) 0.054(10) 0.015(9) 0.006(7) 0.008(7) 0.018(7)
O15 0.068(10) 0.027(9) 0.020(9) -0.006(7) 0.002(8) -0.011(8)
O16 0.025(6) 0.048(9) 0.016(7) -0.007(6) 0.016(5) -0.010(6)
O17 0.036(6) 0.079(10) 0.023(7) -0.011(7) 0.005(5) -0.005(6)
O18 0.031(7) 0.034(9) 0.035(10) 0.020(8) 0.002(7) 0.012(7)
O19 0.025(7) 0.066(11) 0.048(10) 0.009(8) 0.007(6) 0.001(7)
O20 0.051(9) 0.034(9) 0.012(9) -0.007(7) 0.000(7) 0.012(7)
O21 0.038(8) 0.008(7) 0.018(9) -0.002(6) 0.001(7) -0.010(6)
O22 0.023(8) 0.026(9) 0.032(9) 0.008(7) 0.012(7) -0.002(6)
O23 0.042(7) 0.014(7) 0.011(7) 0.001(5) -0.001(5) 0.005(6)
O24 0.029(5) 0.021(6) 0.032(7) 0.004(4) 0.006(4) -0.003(4)
O25 0.026(3) 0.027(4) 0.026(4) 0.0011(13) -0.0006(13) -0.0001(13)
O26 0.014(7) 0.043(10) 0.040(11) 0.005(8) 0.007(6) 0.013(6)
O27 0.029(8) 0.039(10) 0.029(10) 0.003(7) -0.014(7) -0.002(7)
O28 0.022(6) 0.034(9) 0.039(10) 0.007(7) 0.004(6) 0.007(6)
O29 0.030(8) 0.018(8) 0.018(9) -0.005(6) 0.005(7) -0.009(6)
O30 0.022(6) 0.044(10) 0.036(10) -0.006(7) 0.003(6) -0.013(6)
O31 0.022(7) 0.025(8) 0.016(8) 0.008(6) 0.000(6) -0.004(6)
Ti1 0.030(2) 0.023(2) 0.017(2) -0.0052(18) 0.0003(18) -0.0053(17)
Ti2 0.023(2) 0.029(3) 0.025(3) -0.001(2) 0.0000(19) -0.0043(18)
Ti3 0.019(2) 0.033(3) 0.026(3) 0.004(2) 0.0005(19) -0.0001(17)
Ti4 0.029(2) 0.026(2) 0.022(3) 0.002(2) 0.001(2) -0.0009(18)
Ti5 0.022(2) 0.029(2) 0.029(3) 0.005(2) 0.010(2) 0.0014(18)
Ti6 0.0193(19) 0.027(2) 0.016(2) 0.0038(18) 0.0036(17) 0.0032(16)
Ti7 0.022(2) 0.023(2) 0.019(3) 0.0091(19) 0.0007(18) 0.0025(17)
Ti8 0.023(2) 0.032(2) 0.019(3) 0.000(2) 0.0016(18) -0.0014(18)
Ti9 0.023(2) 0.030(2) 0.025(3) 0.004(2) -0.003(2) 0.0029(17)
Ti10 0.0243(19) 0.034(3) 0.020(2) 0.0057(19) 0.0006(18) 0.0047(18)
Ti11 0.028(2) 0.020(2) 0.020(3) 0.0035(18) -0.0023(19) 0.0009(17)

loop_
_atom_type_symbol
_atom_type_description
_atom_type_scat_dispersion_real
_atom_type_scat_dispersion_imag
_atom_type_scat_source
C C 0.0033 0.0016 'International Tables Vol C Tables 4.2.6.8 and 6.1.1.4'
H H 0.0000 0.0000 'International Tables Vol C Tables 4.2.6.8 and 6.1.1.4'
Cl Cl 0.1484 0.1585 'International Tables Vol C Tables 4.2.6.8 and 6.1.1.4'
Ni Ni 0.3393 1.1124 'International Tables Vol C Tables 4.2.6.8 and 6.1.1.4'
O O 0.0106 0.0060 'International Tables Vol C Tables 4.2.6.8 and 6.1.1.4'
Ti Ti 0.2776 0.4457 'International Tables Vol C Tables 4.2.6.8 and 6.1.1.4'

loop_
_geom_angle_atom_site_label_1
_geom_angle_atom_site_label_2
_geom_angle_atom_site_label_3
_geom_angle
C2 C1 H1 108.1
C2 C1 C3 119(2)
C2 C1 O3 109(2)
C3 C1 H1 108.1
O3 C1 H1 108.1
O3 C1 C3 104.4(18)
C1 C2 H2A 109.5
C1 C2 H2B 109.5
C1 C2 H2C 109.5
H2A C2 H2B 109.5
H2A C2 H2C 109.5
H2B C2 H2C 109.5
C1 C3 H3A 109.5
C1 C3 H3B 109.5
C1 C3 H3C 109.5
H3A C3 H3B 109.5
H3A C3 H3C 109.5
H3B C3 H3C 109.5
C5 C4 H4 108.6
C6 C4 H4 108.6
C6 C4 C5 114.0(18)
O4 C4 H4 108.6
O4 C4 C5 108.2(16)
O4 C4 C6 109(2)
C4 C5 H5A 109.5
C4 C5 H5B 109.5
C4 C5 H5C 109.5
H5A C5 H5B 109.5
H5A C5 H5C 109.5
H5B C5 H5C 109.5
C4 C6 H6A 109.5
C4 C6 H6B 109.5
C4 C6 H6C 109.5
H6A C6 H6B 109.5
H6A C6 H6C 109.5
H6B C6 H6C 109.5
C8 C7 H7 108.3
C9 C7 H7 108.3
C9 C7 C8 114.9(12)
O5 C7 H7 108.3
O5 C7 C8 110.5(13)
O5 C7 C9 106.2(14)
C7 C8 H8A 109.5
C7 C8 H8B 109.5
C7 C8 H8C 109.5
H8A C8 H8B 109.5
H8A C8 H8C 109.5
H8B C8 H8C 109.5
C7 C9 H9A 109.5
C7 C9 H9B 109.5
C7 C9 H9C 109.5
H9A C9 H9B 109.5
H9A C9 H9C 109.5
H9B C9 H9C 109.5
C11 C10 H10 106.3
C11 C10 C12 118.5(16)
C12 C10 H10 106.3
O6 C10 H10 106.3
O6 C10 C11 111.4(16)
O6 C10 C12 107.4(15)
C10 C11 H11A 109.5
C10 C11 H11B 109.5
C10 C11 H11C 109.5
H11A C11 H11B 109.5
H11A C11 H11C 109.5
H11B C11 H11C 109.5
C10 C12 H12A 109.5
C10 C12 H12B 109.5
C10 C12 H12C 109.5
H12A C12 H12B 109.5
H12A C12 H12C 109.5
H12B C12 H12C 109.5
C14 C13 H13 109.6
C15 C13 H13 109.6
C15 C13 C14 112.3(13)
O7 C13 H13 109.6
O7 C13 C14 107.1(13)
O7 C13 C15 108.5(14)
C13 C14 H14A 109.5
C13 C14 H14B 109.5
C13 C14 H14C 109.5
H14A C14 H14B 109.5
H14A C14 H14C 109.5
H14B C14 H14C 109.5
C13 C15 H15A 109.5
C13 C15 H15B 109.5
C13 C15 H15C 109.5
H15A C15 H15B 109.5
H15A C15 H15C 109.5
H15B C15 H15C 109.5
C17 C16 H16 104.6
C17 C16 C18 113.2(16)
C18 C16 H16 104.6
O8 C16 H16 104.6
O8 C16 C17 114.9(15)
O8 C16 C18 113.7(16)
C16 C17 H17A 109.5
C16 C17 H17B 109.5
C16 C17 H17C 109.5
H17A C17 H17B 109.5
H17A C17 H17C 109.5
H17B C17 H17C 109.5
C16 C18 H18A 109.5
C16 C18 H18B 109.5
C16 C18 H18C 109.5
H18A C18 H18B 109.5
H18A C18 H18C 109.5
H18B C18 H18C 109.5
C20 C19 H19 98.4
C20 C19 C21 119(2)
C21 C19 H19 98.4
O15 C19 H19 98.4
O15 C19 C20 124(2)
O15 C19 C21 110.1(19)
C19 C20 H20A 109.5
C19 C20 H20B 109.5
C19 C20 H20C 109.5
H20A C20 H20B 109.5
H20A C20 H20C 109.5
H20B C20 H20C 109.5
C19 C21 H21A 109.5
C19 C21 H21B 109.5
C19 C21 H21C 109.5
H21A C21 H21B 109.5
H21A C21 H21C 109.5
H21B C21 H21C 109.5
C23 C22 H22 106.7
C23 C22 C24 123.5(18)
C23 C22 O16 112.2(16)
C24 C22 H22 106.7
O16 C22 H22 106.7
O16 C22 C24 99.8(14)
C22 C23 H23A 109.5
C22 C23 H23B 109.5
C22 C23 H23C 109.5
H23A C23 H23B 109.5
H23A C23 H23C 109.5
H23B C23 H23C 109.5
C22 C24 H24A 109.5
C22 C24 H24B 109.5
C22 C24 H24C 109.5
H24A C24 H24B 109.5
H24A C24 H24C 109.5
H24B C24 H24C 109.5
C26 C25 H25 100.9
C26 C25 C27 125(2)
C27 C25 H25 100.9
O17 C25 H25 100.9
O17 C25 C26 115.7(17)
O17 C25 C27 108.9(15)
C25 C26 H26A 109.5
C25 C26 H26B 109.5
C25 C26 H26C 109.5
H26A C26 H26B 109.5
H26A C26 H26C 109.5
H26B C26 H26C 109.5
C25 C27 H27A 109.5
C25 C27 H27B 109.5
C25 C27 H27C 109.5
H27A C27 H27B 109.5
H27A C27 H27C 109.5
H27B C27 H27C 109.5
C29 C28 H28 109.2
C30 C28 H28 109.2
C30 C28 C29 117.1(17)
O18 C28 H28 109.2
O18 C28 C29 105.6(13)
O18 C28 C30 106.2(14)
C28 C29 H29A 109.5
C28 C29 H29B 109.5
C28 C29 H29C 109.5
H29A C29 H29B 109.5
H29A C29 H29C 109.5
H29B C29 H29C 109.5
C28 C30 H30A 109.5
C28 C30 H30B 109.5
C28 C30 H30C 109.5
H30A C30 H30B 109.5
H30A C30 H30C 109.5
H30B C30 H30C 109.5
C32 C31 H31 93.4
C32 C31 C33 124.5(17)
C32 C31 O19 117.3(15)
C33 C31 H31 93.4
O19 C31 H31 93.4
O19 C31 C33 117.2(16)
C31 C32 H32A 109.5
C31 C32 H32B 109.5
C31 C32 H32C 109.5
H32A C32 H32B 109.5
H32A C32 H32C 109.5
H32B C32 H32C 109.5
C31 C33 H33A 109.5
C31 C33 H33B 109.5
C31 C33 H33C 109.5
H33A C33 H33B 109.5
H33A C33 H33C 109.5
H33B C33 H33C 109.5
C35 C34 H34 106.7
C35 C34 C36 116.2(19)
C35 C34 O26 113.1(15)
C36 C34 H34 106.7
C36 C34 O26 106.9(15)
O26 C34 H34 106.7
C34 C35 H35A 109.5
C34 C35 H35B 109.5
C34 C35 H35C 109.5
H35A C35 H35B 109.5
H35A C35 H35C 109.5
H35B C35 H35C 109.5
C34 C36 H36A 109.5
C34 C36 H36B 109.5
C34 C36 H36C 109.5
H36A C36 H36B 109.5
H36A C36 H36C 109.5
H36B C36 H36C 109.5
C38 C37 H37 112.3
C39 C37 H37 112.3
C39 C37 C38 108.5(18)
O27 C37 H37 112.3
O27 C37 C38 101.4(18)
O27 C37 C39 109.6(19)
C37 C38 H38A 109.5
C37 C38 H38B 109.5
C37 C38 H38C 109.5
H38A C38 H38B 109.5
H38A C38 H38C 109.5
H38B C38 H38C 109.5
C37 C39 H39A 109.5
C37 C39 H39B 109.5
C37 C39 H39C 109.5
H39A C39 H39B 109.5
H39A C39 H39C 109.5
H39B C39 H39C 109.5
C41 C40 H40 103.1
C41 C40 C42 112.4(17)
C42 C40 H40 103.1
O28 C40 H40 103.1
O28 C40 C41 117.1(17)
O28 C40 C42 115.5(18)
C40 C41 H41A 109.5
C40 C41 H41B 109.5
C40 C41 H41C 109.5
H41A C41 H41B 109.5
H41A C41 H41C 109.5
H41B C41 H41C 109.5
C40 C42 H42A 109.5
C40 C42 H42B 109.5
C40 C42 H42C 109.5
H42A C42 H42B 109.5
H42A C42 H42C 109.5
H42B C42 H42C 109.5
C44 C43 H43 107.4
C44 C43 C45 109.6(17)
C44 C43 O29 111.7(15)
C45 C43 H43 107.4
C45 C43 O29 113.2(16)
O29 C43 H43 107.4
C43 C44 H44A 109.5
C43 C44 H44B 109.5
C43 C44 H44C 109.5
H44A C44 H44B 109.5
H44A C44 H44C 109.5
H44B C44 H44C 109.5
C43 C45 H45A 109.5
C43 C45 H45B 109.5
C43 C45 H45C 109.5
H45A C45 H45B 109.5
H45A C45 H45C 109.5
H45B C45 H45C 109.5
C47 C46 H46 108.5
C47 C46 C48 112.6(15)
C48 C46 H46 108.5
O30 C46 H46 108.5
O30 C46 C47 110.6(14)
O30 C46 C48 108.1(13)
C46 C47 H47A 109.5
C46 C47 H47B 109.5
C46 C47 H47C 109.5
H47A C47 H47B 109.5
H47A C47 H47C 109.5
H47B C47 H47C 109.5
C46 C48 H48A 109.5
C46 C48 H48B 109.5
C46 C48 H48C 109.5
H48A C48 H48B 109.5
H48A C48 H48C 109.5
H48B C48 H48C 109.5
C50 C49 H49 111.0
C50 C49 O31 109.4(17)
C51 C49 H49 111.0
C51 C49 C50 108.0(19)
C51 C49 O31 106.2(17)
O31 C49 H49 111.0
C49 C50 H50A 109.5
C49 C50 H50B 109.5
C49 C50 H50C 109.5
H50A C50 H50B 109.5
H50A C50 H50C 109.5
H50B C50 H50C 109.5
C49 C51 H51A 109.5
C49 C51 H51B 109.5
C49 C51 H51C 109.5
H51A C51 H51B 109.5
H51A C51 H51C 109.5
H51B C51 H51C 109.5
Cl1 Ni1 Ti4 120.9(2)
Cl1 Ni1 Ti8 119.9(2)
Cl1 Ni1 Ti9 117.7(2)
O9 Ni1 Cl1 106.9(4)
O9 Ni1 O10 100.9(6)
O9 Ni1 O20 138.6(6)
O9 Ni1 O25 77.5(6)
O9 Ni1 Ti4 123.6(4)
O9 Ni1 Ti8 40.3(4)
O9 Ni1 Ti9 111.4(5)
O10 Ni1 Cl1 107.4(4)
O10 Ni1 O20 78.6(6)
O10 Ni1 O25 138.4(5)
O10 Ni1 Ti4 39.6(4)
O10 Ni1 Ti8 124.3(4)
O10 Ni1 Ti9 111.0(4)
O20 Ni1 Cl1 112.7(5)
O20 Ni1 Ti4 39.4(4)
O20 Ni1 Ti8 106.0(4)
O20 Ni1 Ti9 37.7(4)
O25 Ni1 Cl1 112.8(4)
O25 Ni1 O20 76.6(6)
O25 Ni1 Ti4 106.7(4)
O25 Ni1 Ti8 37.5(4)
O25 Ni1 Ti9 39.0(4)
Ti4 Ni1 Ti8 118.36(13)
Ti4 Ni1 Ti9 72.21(13)
Ti8 Ni1 Ti9 72.13(13)
Ti1 O1 Ti2 103.1(6)
Ti3 O1 Ti1 105.8(7)
Ti3 O1 Ti2 105.1(6)
Ti10 O2 Ti9 104.3(7)
Ti11 O2 Ti9 105.1(6)
Ti11 O2 Ti10 106.8(7)
C1 O3 Ti1 146.1(16)
C4 O4 Ti1 126.1(13)
C4 O4 Ti2 132.1(14)
Ti1 O4 Ti2 100.7(6)
C7 O5 Ti2 140.7(13)
C10 O6 Ti2 125.4(12)
C10 O6 Ti3 131.4(12)
Ti3 O6 Ti2 101.8(6)
C13 O7 Ti3 165.7(11)
C16 O8 Ti1 132.4(10)
C16 O8 Ti3 126.4(10)
Ti3 O8 Ti1 99.7(6)
Ti1 O9 Ni1 130.3(7)
Ti1 O9 Ti8 103.2(7)
Ti8 O9 Ni1 98.3(7)
Ti2 O10 Ni1 127.9(7)
Ti4 O10 Ni1 97.9(7)
Ti4 O10 Ti2 104.9(6)
Ti4 O11 Ti2 98.5(6)
Ti5 O11 Ti2 137.0(8)
Ti5 O11 Ti4 100.6(7)
Ti3 O12 Ti6 99.1(5)
Ti5 O12 Ti3 133.8(7)
Ti5 O12 Ti6 97.0(6)
Ti6 O13 Ti3 99.2(5)
Ti7 O13 Ti3 135.0(6)
Ti7 O13 Ti6 99.9(6)
Ti1 O14 Ti8 97.2(6)
Ti7 O14 Ti1 136.3(7)
Ti7 O14 Ti8 100.8(7)
C19 O15 Ti4 153.1(15)
C22 O16 Ti5 144.4(12)
C25 O17 Ti6 147.8(12)
C28 O18 Ti7 159.0(10)
C31 O19 Ti8 143.6(13)
Ti4 O20 Ni1 96.7(7)
Ti4 O20 Ti9 138.3(8)
Ti9 O20 Ni1 100.9(6)
Ti5 O21 Ti4 99.9(6)
Ti10 O21 Ti4 133.4(7)
Ti10 O21 Ti5 102.4(6)
Ti5 O22 Ti10 100.8(6)
Ti6 O22 Ti5 100.3(7)
Ti6 O22 Ti10 133.1(6)
Ti6 O23 Ti7 98.2(7)
Ti6 O23 Ti11 134.4(7)
Ti11 O23 Ti7 99.1(6)
Ti7 O24 Ti11 99.9(6)
Ti8 O24 Ti7 101.9(7)
Ti8 O24 Ti11 134.0(8)
Ti8 O25 Ni1 100.1(7)
Ti8 O25 Ti9 138.4(8)
Ti9 O25 Ni1 100.5(6)
C34 O26 Ti9 147.8(12)
C37 O27 Ti9 125.7(12)
C37 O27 Ti10 131.7(13)
Ti9 O27 Ti10 101.7(7)
C40 O28 Ti10 157.7(13)
C43 O29 Ti10 128.2(10)
C43 O29 Ti11 128.4(10)
Ti11 O29 Ti10 102.0(6)
C46 O30 Ti11 165.7(13)
C49 O31 Ti9 136.1(12)
C49 O31 Ti11 122.5(12)
Ti11 O31 Ti9 100.8(6)
O1 Ti1 O4 78.4(6)
O1 Ti1 O8 76.4(5)
O1 Ti1 O14 87.1(5)
O1 Ti1 Ti2 38.8(4)
O1 Ti1 Ti3 36.8(4)
O1 Ti1 Ti8 88.3(4)
O3 Ti1 O1 167.9(7)
O3 Ti1 O4 95.9(6)
O3 Ti1 O8 93.3(6)
O3 Ti1 O9 99.4(7)
O3 Ti1 O14 99.5(6)
O3 Ti1 Ti2 136.1(5)
O3 Ti1 Ti3 133.2(5)
O3 Ti1 Ti8 103.4(5)
O4 Ti1 O8 92.7(6)
O4 Ti1 O14 164.2(6)
O4 Ti1 Ti2 40.3(4)
O4 Ti1 Ti3 87.3(4)
O4 Ti1 Ti8 130.7(5)
O8 Ti1 Ti2 88.3(3)
O8 Ti1 Ti3 39.9(4)
O8 Ti1 Ti8 130.1(4)
O9 Ti1 O1 91.7(6)
O9 Ti1 O4 94.1(6)
O9 Ti1 O8 164.8(6)
O9 Ti1 O14 79.9(6)
O9 Ti1 Ti2 88.2(5)
O9 Ti1 Ti3 127.0(5)
O9 Ti1 Ti8 38.5(4)
O14 Ti1 O8 89.9(6)
O14 Ti1 Ti2 124.4(4)
O14 Ti1 Ti3 84.7(4)
O14 Ti1 Ti8 41.4(4)
Ti2 Ti1 Ti3 60.28(12)
Ti8 Ti1 Ti2 108.76(17)
Ti8 Ti1 Ti3 109.44(15)
O1 Ti2 O4 76.6(5)
O1 Ti2 O6 74.5(5)
O1 Ti2 Ti1 38.2(4)
O1 Ti2 Ti3 36.8(4)
O1 Ti2 Ti4 88.5(4)
O4 Ti2 O6 92.1(6)
O4 Ti2 Ti1 39.0(4)
O4 Ti2 Ti3 86.2(4)
O4 Ti2 Ti4 131.0(5)
O5 Ti2 O1 166.4(7)
O5 Ti2 O4 99.4(6)
O5 Ti2 O6 92.9(6)
O5 Ti2 O10 100.2(7)
O5 Ti2 O11 98.5(6)
O5 Ti2 Ti1 138.2(5)
O5 Ti2 Ti3 130.8(5)
O5 Ti2 Ti4 103.6(5)
O6 Ti2 Ti1 86.6(4)
O6 Ti2 Ti3 38.0(4)
O6 Ti2 Ti4 128.7(5)
O10 Ti2 O1 93.1(6)
O10 Ti2 O4 96.2(6)
O10 Ti2 O6 163.1(7)
O10 Ti2 O11 78.1(6)
O10 Ti2 Ti1 90.6(4)
O10 Ti2 Ti3 127.9(5)
O10 Ti2 Ti4 37.5(4)
O11 Ti2 O1 86.6(5)
O11 Ti2 O4 162.0(6)
O11 Ti2 O6 89.5(6)
O11 Ti2 Ti1 123.3(4)
O11 Ti2 Ti3 84.0(4)
O11 Ti2 Ti4 40.7(4)
Ti1 Ti2 Ti3 60.05(12)
Ti4 Ti2 Ti1 109.08(15)
Ti4 Ti2 Ti3 108.88(17)
O1 Ti3 O6 78.0(5)
O1 Ti3 O8 77.5(6)
O1 Ti3 O12 89.8(5)
O1 Ti3 O13 87.6(5)
O1 Ti3 Ti1 37.4(4)
O1 Ti3 Ti2 38.1(4)
O1 Ti3 Ti6 87.9(4)
O6 Ti3 O8 94.1(6)
O6 Ti3 O12 90.7(6)
O6 Ti3 O13 163.6(6)
O6 Ti3 Ti1 88.0(4)
O6 Ti3 Ti2 40.2(4)
O6 Ti3 Ti6 130.1(5)
O7 Ti3 O1 173.4(7)
O7 Ti3 O6 100.3(6)
O7 Ti3 O8 96.3(7)
O7 Ti3 O12 96.6(7)
O7 Ti3 O13 94.9(6)
O7 Ti3 Ti1 136.6(6)
O7 Ti3 Ti2 140.5(5)
O7 Ti3 Ti6 98.0(5)
O8 Ti3 Ti1 40.4(4)
O8 Ti3 Ti2 88.1(4)
O8 Ti3 Ti6 129.4(4)
O12 Ti3 O8 165.2(6)
O12 Ti3 O13 81.2(5)
O12 Ti3 Ti1 126.1(4)
O12 Ti3 Ti2 86.5(4)
O12 Ti3 Ti6 41.1(4)
O13 Ti3 O8 90.5(5)
O13 Ti3 Ti1 85.4(3)
O13 Ti3 Ti2 124.4(4)
O13 Ti3 Ti6 40.1(4)
Ti1 Ti3 Ti2 59.67(12)
Ti6 Ti3 Ti1 108.95(15)
Ti6 Ti3 Ti2 109.30(17)
Ni1 Ti4 Ti2 72.24(14)
Ni1 Ti4 Ti5 119.08(16)
O10 Ti4 Ni1 42.5(4)
O10 Ti4 O11 78.4(6)
O10 Ti4 O21 142.8(6)
O10 Ti4 Ti2 37.6(4)
O10 Ti4 Ti5 109.5(4)
O11 Ti4 Ni1 108.7(4)
O11 Ti4 Ti2 40.9(4)
O11 Ti4 Ti5 38.6(4)
O15 Ti4 Ni1 122.2(5)
O15 Ti4 O10 106.1(6)
O15 Ti4 O11 106.8(7)
O15 Ti4 O20 112.9(7)
O15 Ti4 O21 108.1(6)
O15 Ti4 Ti2 112.9(5)
O15 Ti4 Ti5 117.3(5)
O20 Ti4 Ni1 43.9(4)
O20 Ti4 O10 85.9(6)
O20 Ti4 O11 139.9(6)
O20 Ti4 O21 94.0(6)
O20 Ti4 Ti2 114.4(5)
O20 Ti4 Ti5 119.5(5)
O21 Ti4 Ni1 122.8(4)
O21 Ti4 O11 78.0(6)
O21 Ti4 Ti2 113.0(5)
O21 Ti4 Ti5 39.9(4)
Ti5 Ti4 Ti2 74.18(14)
O11 Ti5 O12 94.9(6)
O11 Ti5 O21 80.5(6)
O11 Ti5 O22 141.2(5)
O11 Ti5 Ti4 40.8(4)
O11 Ti5 Ti6 121.2(4)
O11 Ti5 Ti10 112.7(4)
O12 Ti5 O21 143.0(5)
O12 Ti5 O22 82.2(6)
O12 Ti5 Ti4 122.0(4)
O12 Ti5 Ti6 43.1(4)
O12 Ti5 Ti10 116.0(4)
O16 Ti5 O11 110.8(6)
O16 Ti5 O12 108.8(6)
O16 Ti5 O21 107.1(6)
O16 Ti5 O22 106.7(6)
O16 Ti5 Ti4 119.9(5)
O16 Ti5 Ti6 119.9(5)
O16 Ti5 Ti10 112.4(5)
O21 Ti5 Ti4 40.2(4)
O21 Ti5 Ti6 109.1(4)
O21 Ti5 Ti10 38.8(3)
O22 Ti5 O21 79.3(6)
O22 Ti5 Ti4 109.8(4)
O22 Ti5 Ti6 39.8(5)
O22 Ti5 Ti10 40.5(4)
Ti4 Ti5 Ti10 73.07(14)
Ti6 Ti5 Ti4 118.85(14)
Ti6 Ti5 Ti10 74.01(14)
O12 Ti6 Ti3 39.8(4)
O12 Ti6 Ti5 39.9(4)
O12 Ti6 Ti7 109.8(4)
O13 Ti6 O12 80.5(5)
O13 Ti6 Ti3 40.6(3)
O13 Ti6 Ti5 109.6(4)
O13 Ti6 Ti7 38.6(3)
O17 Ti6 O12 106.1(6)
O17 Ti6 O13 108.9(6)
O17 Ti6 O22 108.9(6)
O17 Ti6 O23 109.9(6)
O17 Ti6 Ti3 113.6(5)
O17 Ti6 Ti5 118.8(4)
O17 Ti6 Ti7 121.1(5)
O22 Ti6 O12 79.0(6)
O22 Ti6 O13 140.6(5)
O22 Ti6 Ti3 111.9(5)
O22 Ti6 Ti5 39.9(4)
O22 Ti6 Ti7 122.4(4)
O23 Ti6 O12 143.0(5)
O23 Ti6 O13 80.4(5)
O23 Ti6 O22 96.6(6)
O23 Ti6 Ti3 114.6(4)
O23 Ti6 Ti5 121.9(4)
O23 Ti6 Ti7 42.4(4)
Ti5 Ti6 Ti3 73.04(14)
Ti5 Ti6 Ti7 118.87(15)
Ti7 Ti6 Ti3 73.39(13)
O13 Ti7 O23 80.3(6)
O13 Ti7 O24 140.7(5)
O13 Ti7 Ti6 41.5(4)
O13 Ti7 Ti8 121.2(4)
O13 Ti7 Ti11 113.1(4)
O14 Ti7 O13 95.4(6)
O14 Ti7 O23 141.6(6)
O14 Ti7 O24 79.3(6)
O14 Ti7 Ti6 121.6(4)
O14 Ti7 Ti8 41.3(5)
O14 Ti7 Ti11 113.7(5)
O18 Ti7 O13 108.5(6)
O18 Ti7 O14 107.9(7)
O18 Ti7 O23 109.6(6)
O18 Ti7 O24 110.1(6)
O18 Ti7 Ti6 120.6(4)
O18 Ti7 Ti8 120.3(4)
O18 Ti7 Ti11 116.1(5)
O23 Ti7 Ti6 39.4(4)
O23 Ti7 Ti8 109.5(4)
O23 Ti7 Ti11 39.7(4)
O24 Ti7 O23 80.5(6)
O24 Ti7 Ti6 109.3(5)
O24 Ti7 Ti8 38.5(4)
O24 Ti7 Ti11 40.8(4)
Ti6 Ti7 Ti8 118.36(16)
Ti6 Ti7 Ti11 72.81(14)
Ti8 Ti7 Ti11 73.55(13)
Ni1 Ti8 Ti1 72.61(13)
Ni1 Ti8 Ti7 119.18(14)
O9 Ti8 Ni1 41.5(5)
O9 Ti8 O14 79.6(6)
O9 Ti8 Ti1 38.3(4)
O9 Ti8 Ti7 109.3(4)
O14 Ti8 Ni1 109.7(4)
O14 Ti8 Ti1 41.3(4)
O14 Ti8 Ti7 37.9(4)
O19 Ti8 Ni1 121.6(5)
O19 Ti8 O9 111.5(7)
O19 Ti8 O14 111.9(7)
O19 Ti8 O24 105.1(7)
O19 Ti8 O25 108.4(7)
O19 Ti8 Ti1 119.7(6)
O19 Ti8 Ti7 118.9(6)
O24 Ti8 Ni1 123.0(4)
O24 Ti8 O9 141.8(6)
O24 Ti8 O14 76.9(6)
O24 Ti8 Ti1 112.1(5)
O24 Ti8 Ti7 39.5(5)
O25 Ti8 Ni1 42.3(4)
O25 Ti8 O9 83.4(6)
O25 Ti8 O14 139.7(6)
O25 Ti8 O24 95.5(7)
O25 Ti8 Ti1 113.1(5)
O25 Ti8 Ti7 119.9(4)
Ti7 Ti8 Ti1 73.63(13)
Ni1 Ti9 Ti10 110.17(16)
Ni1 Ti9 Ti11 110.21(16)
O2 Ti9 Ni1 90.6(5)
O2 Ti9 O27 76.1(6)
O2 Ti9 O31 75.3(6)
O2 Ti9 Ti10 37.4(4)
O2 Ti9 Ti11 37.0(4)
O20 Ti9 Ni1 41.4(4)
O20 Ti9 O2 89.4(6)
O20 Ti9 O25 81.8(6)
O20 Ti9 O27 90.8(6)
O20 Ti9 O31 163.4(6)
O20 Ti9 Ti10 84.8(4)
O20 Ti9 Ti11 125.0(5)
O25 Ti9 Ni1 40.5(4)
O25 Ti9 O2 88.5(6)
O25 Ti9 O27 163.1(6)
O25 Ti9 O31 91.3(6)
O25 Ti9 Ti10 124.3(4)
O25 Ti9 Ti11 85.0(4)
O26 Ti9 Ni1 100.7(5)
O26 Ti9 O2 168.7(7)
O26 Ti9 O20 98.4(7)
O26 Ti9 O25 100.6(6)
O26 Ti9 O27 95.5(6)
O26 Ti9 O31 97.7(6)
O26 Ti9 Ti10 134.9(5)
O26 Ti9 Ti11 136.5(5)
O27 Ti9 Ni1 131.0(4)
O27 Ti9 O31 91.7(6)
O27 Ti9 Ti10 39.4(4)
O27 Ti9 Ti11 86.9(5)
O31 Ti9 Ni1 130.7(4)
O31 Ti9 Ti10 86.7(4)
O31 Ti9 Ti11 38.8(4)
Ti10 Ti9 Ti11 60.18(12)
O2 Ti10 O21 89.6(6)
O2 Ti10 O22 87.8(6)
O2 Ti10 O27 76.6(6)
O2 Ti10 O29 75.1(6)
O2 Ti10 Ti5 88.1(5)
O2 Ti10 Ti9 38.3(4)
O2 Ti10 Ti11 36.6(4)
O21 Ti10 O22 77.5(6)
O21 Ti10 O27 93.4(6)
O21 Ti10 O29 161.2(6)
O21 Ti10 Ti5 38.8(4)
O21 Ti10 Ti9 86.6(4)
O21 Ti10 Ti11 124.6(4)
O22 Ti10 O29 90.8(6)
O22 Ti10 Ti5 38.7(4)
O22 Ti10 Ti9 124.1(4)
O22 Ti10 Ti11 86.1(4)
O27 Ti10 O22 162.1(6)
O27 Ti10 O29 93.5(6)
O27 Ti10 Ti5 130.4(5)
O27 Ti10 Ti9 38.9(4)
O27 Ti10 Ti11 86.5(4)
O28 Ti10 O2 172.0(7)
O28 Ti10 O21 98.3(6)
O28 Ti10 O22 94.8(6)
O28 Ti10 O27 101.8(7)
O28 Ti10 O29 97.3(6)
O28 Ti10 Ti5 98.7(5)
O28 Ti10 Ti9 140.7(5)
O28 Ti10 Ti11 136.0(5)
O29 Ti10 Ti5 127.9(4)
O29 Ti10 Ti9 87.9(4)
O29 Ti10 Ti11 38.7(4)
Ti5 Ti10 Ti9 108.59(16)
Ti5 Ti10 Ti11 108.42(17)
Ti9 Ti10 Ti11 60.15(12)
O2 Ti11 O23 89.1(6)
O2 Ti11 O24 88.8(6)
O2 Ti11 O29 75.6(5)
O2 Ti11 O31 77.8(5)
O2 Ti11 Ti7 88.9(5)
O2 Ti11 Ti9 37.9(4)
O2 Ti11 Ti10 36.6(4)
O23 Ti11 O24 80.5(6)
O23 Ti11 O29 90.4(6)
O23 Ti11 O31 164.7(6)
O23 Ti11 Ti7 41.2(4)
O23 Ti11 Ti9 125.3(4)
O23 Ti11 Ti10 86.6(4)
O24 Ti11 Ti7 39.3(4)
O24 Ti11 Ti9 85.0(4)
O24 Ti11 Ti10 124.2(4)
O29 Ti11 O24 162.1(6)
O29 Ti11 Ti7 129.9(4)
O29 Ti11 Ti9 87.8(4)
O29 Ti11 Ti10 39.2(4)
O30 Ti11 O2 172.6(7)
O30 Ti11 O23 97.6(6)
O30 Ti11 O24 95.6(6)
O30 Ti11 O29 100.9(6)
O30 Ti11 O31 96.0(6)
O30 Ti11 Ti7 98.3(5)
O30 Ti11 Ti9 136.3(5)
O30 Ti11 Ti10 140.1(5)
O31 Ti11 O24 91.4(6)
O31 Ti11 O29 93.7(6)
O31 Ti11 Ti7 129.5(4)
O31 Ti11 Ti9 40.4(4)
O31 Ti11 Ti10 87.3(4)
Ti7 Ti11 Ti9 108.51(16)
Ti7 Ti11 Ti10 109.98(15)
Ti9 Ti11 Ti10 59.67(12)
C53 C52 H52 111.6
C53 C52 C54 99.4(18)
C54 C52 H52 111.6
O32 C52 H52 111.6
O32 C52 C53 108(2)
O32 C52 C54 114(2)
C52 C53 H53A 109.5
C52 C53 H53B 109.5
C52 C53 H53C 109.5
H53A C53 H53B 109.5
H53A C53 H53C 109.5
H53B C53 H53C 109.5
C52 C54 H54A 109.5
C52 C54 H54B 109.5
C52 C54 H54C 109.5
H54A C54 H54B 109.5
H54A C54 H54C 109.5
H54B C54 H54C 109.5
C52 O32 H32 109.5

loop_
_geom_bond_atom_site_label_1
_geom_bond_atom_site_label_2
_geom_bond_distance
C1 H1 1.0000
C1 C2 1.44(3)
C1 C3 1.55(2)
C1 O3 1.51(3)
C2 H2A 0.9800
C2 H2B 0.9800
C2 H2C 0.9800
C3 H3A 0.9800
C3 H3B 0.9800
C3 H3C 0.9800
C4 H4 1.0000
C4 C5 1.60(3)
C4 C6 1.54(2)
C4 O4 1.36(2)
C5 H5A 0.9800
C5 H5B 0.9800
C5 H5C 0.9800
C6 H6A 0.9800
C6 H6B 0.9800
C6 H6C 0.9800
C7 H7 1.0000
C7 C8 1.49(2)
C7 C9 1.49(2)
C7 O5 1.414(19)
C8 H8A 0.9800
C8 H8B 0.9800
C8 H8C 0.9800
C9 H9A 0.9800
C9 H9B 0.9800
C9 H9C 0.9800
C10 H10 1.0000
C10 C11 1.56(2)
C10 C12 1.60(3)
C10 O6 1.46(2)
C11 H11A 0.9800
C11 H11B 0.9800
C11 H11C 0.9800
C12 H12A 0.9800
C12 H12B 0.9800
C12 H12C 0.9800
C13 H13 1.0000
C13 C14 1.584(17)
C13 C15 1.492(14)
C13 O7 1.41(2)
C14 H14A 0.9800
C14 H14B 0.9800
C14 H14C 0.9800
C15 H15A 0.9800
C15 H15B 0.9800
C15 H15C 0.9800
C16 H16 1.0000
C16 C17 1.465(17)
C16 C18 1.484(17)
C16 O8 1.40(2)
C17 H17A 0.9800
C17 H17B 0.9800
C17 H17C 0.9800
C18 H18A 0.9800
C18 H18B 0.9800
C18 H18C 0.9800
C19 H19 1.0000
C19 C20 1.41(3)
C19 C21 1.57(3)
C19 O15 1.35(3)
C20 H20A 0.9800
C20 H20B 0.9800
C20 H20C 0.9800
C21 H21A 0.9800
C21 H21B 0.9800
C21 H21C 0.9800
C22 H22 1.0000
C22 C23 1.39(2)
C22 C24 1.65(3)
C22 O16 1.49(2)
C23 H23A 0.9800
C23 H23B 0.9800
C23 H23C 0.9800
C24 H24A 0.9800
C24 H24B 0.9800
C24 H24C 0.9800
C25 H25 1.0000
C25 C26 1.46(2)
C25 C27 1.522(18)
C25 O17 1.42(2)
C26 H26A 0.9800
C26 H26B 0.9800
C26 H26C 0.9800
C27 H27A 0.9800
C27 H27B 0.9800
C27 H27C 0.9800
C28 H28 1.0000
C28 C29 1.50(2)
C28 C30 1.45(3)
C28 O18 1.415(19)
C29 H29A 0.9800
C29 H29B 0.9800
C29 H29C 0.9800
C30 H30A 0.9800
C30 H30B 0.9800
C30 H30C 0.9800
C31 H31 1.0000
C31 C32 1.413(18)
C31 C33 1.476(18)
C31 O19 1.43(2)
C32 H32A 0.9800
C32 H32B 0.9800
C32 H32C 0.9800
C33 H33A 0.9800
C33 H33B 0.9800
C33 H33C 0.9800
C34 H34 1.0000
C34 C35 1.36(2)
C34 C36 1.474(18)
C34 O26 1.52(2)
C35 H35A 0.9800
C35 H35B 0.9800
C35 H35C 0.9800
C36 H36A 0.9800
C36 H36B 0.9800
C36 H36C 0.9800
C37 H37 1.0000
C37 C38 1.65(3)
C37 C39 1.532(19)
C37 O27 1.46(3)
C38 H38A 0.9800
C38 H38B 0.9800
C38 H38C 0.9800
C39 H39A 0.9800
C39 H39B 0.9800
C39 H39C 0.9800
C40 H40 1.0000
C40 C41 1.46(3)
C40 C42 1.50(2)
C40 O28 1.38(2)
C41 H41A 0.9800
C41 H41B 0.9800
C41 H41C 0.9800
C42 H42A 0.9800
C42 H42B 0.9800
C42 H42C 0.9800
C43 H43 1.0000
C43 C44 1.42(2)
C43 C45 1.49(2)
C43 O29 1.52(2)
C44 H44A 0.9800
C44 H44B 0.9800
C44 H44C 0.9800
C45 H45A 0.9800
C45 H45B 0.9800
C45 H45C 0.9800
C46 H46 1.0000
C46 C47 1.45(2)
C46 C48 1.455(17)
C46 O30 1.431(18)
C47 H47A 0.9800
C47 H47B 0.9800
C47 H47C 0.9800
C48 H48A 0.9800
C48 H48B 0.9800
C48 H48C 0.9800
C49 H49 1.0000
C49 C50 1.45(3)
C49 C51 1.45(3)
C49 O31 1.49(2)
C50 H50A 0.9800
C50 H50B 0.9800
C50 H50C 0.9800
C51 H51A 0.9800
C51 H51B 0.9800
C51 H51C 0.9800
Cl1 Ni1 2.212(6)
Ni1 O9 1.978(16)
Ni1 O10 2.012(12)
Ni1 O20 2.062(13)
Ni1 O25 2.022(14)
Ni1 Ti4 2.953(4)
Ni1 Ti8 2.956(5)
Ni1 Ti9 3.062(5)
O1 Ti1 1.977(12)
O1 Ti2 2.004(13)
O1 Ti3 1.946(13)
O2 Ti9 1.982(14)
O2 Ti10 1.941(13)
O2 Ti11 1.940(15)
O3 Ti1 1.816(13)
O4 Ti1 1.998(14)
O4 Ti2 2.051(14)
O5 Ti2 1.806(13)
O6 Ti2 2.070(14)
O6 Ti3 1.972(14)
O7 Ti3 1.752(15)
O8 Ti1 2.056(14)
O8 Ti3 2.037(12)
O9 Ti1 1.922(15)
O9 Ti8 1.931(15)
O10 Ti2 1.904(14)
O10 Ti4 1.902(14)
O11 Ti2 1.995(14)
O11 Ti4 1.987(15)
O11 Ti5 1.897(13)
O12 Ti3 1.987(14)
O12 Ti5 1.913(14)
O12 Ti6 2.040(13)
O13 Ti3 2.022(12)
O13 Ti6 2.000(13)
O13 Ti7 1.884(11)
O14 Ti1 2.010(14)
O14 Ti7 1.876(13)
O14 Ti8 2.015(15)
O15 Ti4 1.730(15)
O16 Ti5 1.771(12)
O17 Ti6 1.787(12)
O18 Ti7 1.777(14)
O19 Ti8 1.727(14)
O20 Ti4 1.888(15)
O20 Ti9 1.906(15)
O21 Ti4 1.959(12)
O21 Ti5 1.947(15)
O21 Ti10 1.945(11)
O22 Ti5 1.931(14)
O22 Ti6 1.927(15)
O22 Ti10 2.006(15)
O23 Ti6 1.906(13)
O23 Ti7 2.025(13)
O23 Ti11 1.964(15)
O24 Ti7 1.952(16)
O24 Ti8 1.910(14)
O24 Ti11 2.015(15)
O25 Ti8 1.830(15)
O25 Ti9 1.961(15)
O26 Ti9 1.794(14)
O27 Ti9 1.988(15)
O27 Ti10 2.008(14)
O28 Ti10 1.761(14)
O29 Ti10 2.015(13)
O29 Ti11 1.992(13)
O30 Ti11 1.783(14)
O31 Ti9 2.054(13)
O31 Ti11 1.988(14)
Ti1 Ti2 3.117(5)
Ti1 Ti3 3.129(5)
Ti1 Ti8 3.020(6)
Ti2 Ti3 3.136(6)
Ti2 Ti4 3.017(6)
Ti3 Ti6 3.063(6)
Ti4 Ti5 2.990(5)
Ti5 Ti6 2.962(6)
Ti5 Ti10 3.033(6)
Ti6 Ti7 2.973(5)
Ti7 Ti8 2.999(5)
Ti7 Ti11 3.036(6)
Ti9 Ti10 3.099(5)
Ti9 Ti11 3.114(6)
Ti10 Ti11 3.115(5)
C52 H52 1.0000
C52 C53 1.47(2)
C52 C54 1.49(2)
C52 O32 1.40(2)
C53 H53A 0.9800
C53 H53B 0.9800
C53 H53C 0.9800
C54 H54A 0.9800
C54 H54B 0.9800
C54 H54C 0.9800
O32 H32 0.8400

loop_
_geom_torsion_atom_site_label_1
_geom_torsion_atom_site_label_2
_geom_torsion_atom_site_label_3
_geom_torsion_atom_site_label_4
_geom_torsion
C1 O3 Ti1 O1 -170(3)
C1 O3 Ti1 O4 -109(2)
C1 O3 Ti1 O8 158(2)
C1 O3 Ti1 O9 -14(3)
C1 O3 Ti1 O14 68(2)
C1 O3 Ti1 Ti2 -111(2)
C1 O3 Ti1 Ti3 159(2)
C1 O3 Ti1 Ti8 25(2)
C2 C1 O3 Ti1 147.9(19)
C3 C1 O3 Ti1 -84(3)
C5 C4 O4 Ti1 -128.6(15)
C5 C4 O4 Ti2 66(2)
C6 C4 O4 Ti1 107.1(19)
C6 C4 O4 Ti2 -58(2)
C7 O5 Ti2 O1 -166(2)
C7 O5 Ti2 O4 122.9(16)
C7 O5 Ti2 O6 -144.5(16)
C7 O5 Ti2 O10 24.7(17)
C7 O5 Ti2 O11 -54.7(17)
C7 O5 Ti2 Ti1 127.3(15)
C7 O5 Ti2 Ti3 -144.0(14)
C7 O5 Ti2 Ti4 -13.5(17)
C8 C7 O5 Ti2 84.7(19)
C9 C7 O5 Ti2 -150.0(14)
C11 C10 O6 Ti2 103.1(16)
C11 C10 O6 Ti3 -61(2)
C12 C10 O6 Ti2 -125.6(14)
C12 C10 O6 Ti3 70(2)
C13 O7 Ti3 O6 -164(6)
C13 O7 Ti3 O8 -69(6)
C13 O7 Ti3 O12 104(6)
C13 O7 Ti3 O13 22(6)
C13 O7 Ti3 Ti1 -66(6)
C13 O7 Ti3 Ti2 -163(5)
C13 O7 Ti3 Ti6 63(6)
C14 C13 O7 Ti3 -11(6)
C15 C13 O7 Ti3 -132(5)
C17 C16 O8 Ti1 -61(2)
C17 C16 O8 Ti3 102.5(15)
C18 C16 O8 Ti1 71.7(19)
C18 C16 O8 Ti3 -124.9(14)
C19 O15 Ti4 Ni1 19(4)
C19 O15 Ti4 O10 63(4)
C19 O15 Ti4 O11 145(3)
C19 O15 Ti4 O20 -30(4)
C19 O15 Ti4 O21 -132(3)
C19 O15 Ti4 Ti2 102(4)
C19 O15 Ti4 Ti5 -175(3)
C20 C19 O15 Ti4 134(3)
C21 C19 O15 Ti4 -17(5)
C22 O16 Ti5 O11 2(2)
C22 O16 Ti5 O12 105(2)
C22 O16 Ti5 O21 -84(2)
C22 O16 Ti5 O22 -168(2)
C22 O16 Ti5 Ti4 -43(2)
C22 O16 Ti5 Ti6 151(2)
C22 O16 Ti5 Ti10 -125(2)
C23 C22 O16 Ti5 -148.6(18)
C24 C22 O16 Ti5 79(3)
C25 O17 Ti6 O12 51(3)
C25 O17 Ti6 O13 136(2)
C25 O17 Ti6 O22 -33(3)
C25 O17 Ti6 O23 -138(2)
C25 O17 Ti6 Ti3 93(3)
C25 O17 Ti6 Ti5 10(3)
C25 O17 Ti6 Ti7 177(2)
C26 C25 O17 Ti6 -175(2)
C27 C25 O17 Ti6 -29(3)
C28 O18 Ti7 O13 -148(4)
C28 O18 Ti7 O14 -46(4)
C28 O18 Ti7 O23 126(4)
C28 O18 Ti7 O24 39(4)
C28 O18 Ti7 Ti6 168(3)
C28 O18 Ti7 Ti8 -3(4)
C28 O18 Ti7 Ti11 83(4)
C29 C28 O18 Ti7 26(4)
C30 C28 O18 Ti7 151(3)
C31 O19 Ti8 Ni1 2(3)
C31 O19 Ti8 O9 -43(3)
C31 O19 Ti8 O14 -131(2)
C31 O19 Ti8 O24 148(2)
C31 O19 Ti8 O25 47(3)
C31 O19 Ti8 Ti1 -85(3)
C31 O19 Ti8 Ti7 -172(2)
C32 C31 O19 Ti8 -17(4)
C33 C31 O19 Ti8 151.3(19)
C34 O26 Ti9 Ni1 -9(2)
C34 O26 Ti9 O2 166(3)
C34 O26 Ti9 O20 33(2)
C34 O26 Ti9 O25 -50(2)
C34 O26 Ti9 O27 125(2)
C34 O26 Ti9 O31 -143(2)
C34 O26 Ti9 Ti10 124(2)
C34 O26 Ti9 Ti11 -144.0(19)
C35 C34 O26 Ti9 -67(3)
C36 C34 O26 Ti9 163.4(17)
C38 C37 O27 Ti9 -111.1(15)
C38 C37 O27 Ti10 56(2)
C39 C37 O27 Ti9 134.4(15)
C39 C37 O27 Ti10 -59(2)
C40 O28 Ti10 O21 -52(3)
C40 O28 Ti10 O22 26(3)
C40 O28 Ti10 O27 -147(3)
C40 O28 Ti10 O29 118(3)
C40 O28 Ti10 Ti5 -13(3)
C40 O28 Ti10 Ti9 -147(3)
C40 O28 Ti10 Ti11 116(3)
C41 C40 O28 Ti10 -50(4)
C42 C40 O28 Ti10 175(3)
C44 C43 O29 Ti10 128.7(15)
C44 C43 O29 Ti11 -67(2)
C45 C43 O29 Ti10 -107.1(16)
C45 C43 O29 Ti11 57.1(19)
C46 O30 Ti11 O23 -73(5)
C46 O30 Ti11 O24 8(5)
C46 O30 Ti11 O29 -165(4)
C46 O30 Ti11 O31 100(5)
C46 O30 Ti11 Ti7 -32(5)
C46 O30 Ti11 Ti9 97(5)
C46 O30 Ti11 Ti10 -167(4)
C47 C46 O30 Ti11 -35(5)
C48 C46 O30 Ti11 89(5)
C50 C49 O31 Ti9 -54(2)
C50 C49 O31 Ti11 136.4(14)
C51 C49 O31 Ti9 63(2)
C51 C49 O31 Ti11 -107.3(16)
Ni1 O20 Ti4 O10 7.5(6)
Ni1 O20 Ti4 O11 -58.9(11)
Ni1 O20 Ti4 O15 113.2(7)
Ni1 O20 Ti4 O21 -135.1(6)
Ni1 O20 Ti4 Ti2 -17.7(6)
Ni1 O20 Ti4 Ti5 -102.6(5)
Ni1 O25 Ti8 O9 -6.6(5)
Ni1 O25 Ti8 O14 58.6(11)
Ni1 O25 Ti8 O19 -117.1(7)
Ni1 O25 Ti8 O24 134.9(6)
Ni1 O25 Ti8 Ti1 18.0(6)
Ni1 O25 Ti8 Ti7 101.8(5)
Ti1 O14 Ti7 O13 -20.2(12)
Ti1 O14 Ti7 O18 -131.6(11)
Ti1 O14 Ti7 O23 61.1(17)
Ti1 O14 Ti7 O24 120.5(12)
Ti1 O14 Ti7 Ti6 14.3(14)
Ti1 O14 Ti7 Ti8 112.6(13)
Ti1 O14 Ti7 Ti11 98.0(11)
Ti2 O11 Ti5 O12 20.7(11)
Ti2 O11 Ti5 O16 133.0(10)
Ti2 O11 Ti5 O21 -122.3(11)
Ti2 O11 Ti5 O22 -62.8(16)
Ti2 O11 Ti5 Ti4 -115.0(12)
Ti2 O11 Ti5 Ti6 -15.7(13)
Ti2 O11 Ti5 Ti10 -100.1(10)
Ti3 O13 Ti7 O14 19.5(11)
Ti3 O13 Ti7 O18 130.5(10)
Ti3 O13 Ti7 O23 -121.9(11)
Ti3 O13 Ti7 O24 -60.2(15)
Ti3 O13 Ti7 Ti6 -113.8(11)
Ti3 O13 Ti7 Ti8 -15.0(12)
Ti3 O13 Ti7 Ti11 -99.1(9)
Ti4 O11 Ti5 O12 135.7(6)
Ti4 O11 Ti5 O16 -112.1(7)
Ti4 O11 Ti5 O21 -7.3(5)
Ti4 O11 Ti5 O22 52.1(12)
Ti4 O11 Ti5 Ti6 99.3(6)
Ti4 O11 Ti5 Ti10 14.8(7)
Ti6 O13 Ti7 O14 133.3(6)
Ti6 O13 Ti7 O18 -115.7(6)
Ti6 O13 Ti7 O23 -8.1(5)
Ti6 O13 Ti7 O24 53.6(11)
Ti6 O13 Ti7 Ti8 98.9(5)
Ti6 O13 Ti7 Ti11 14.7(6)
Ti8 O14 Ti7 O13 -132.8(6)
Ti8 O14 Ti7 O18 115.8(7)
Ti8 O14 Ti7 O23 -51.6(11)
Ti8 O14 Ti7 O24 7.9(6)
Ti8 O14 Ti7 Ti6 -98.3(5)
Ti8 O14 Ti7 Ti11 -14.6(6)
Ti9 O20 Ti4 Ni1 114.8(14)
Ti9 O20 Ti4 O10 122.3(12)
Ti9 O20 Ti4 O11 55.8(16)
Ti9 O20 Ti4 O15 -132.0(11)
Ti9 O20 Ti4 O21 -20.4(12)
Ti9 O20 Ti4 Ti2 97.1(11)
Ti9 O20 Ti4 Ti5 12.1(14)
Ti9 O25 Ti8 Ni1 -118.7(13)
Ti9 O25 Ti8 O9 -125.4(11)
Ti9 O25 Ti8 O14 -60.1(16)
Ti9 O25 Ti8 O19 124.1(11)
Ti9 O25 Ti8 O24 16.2(11)
Ti9 O25 Ti8 Ti1 -100.7(11)
Ti9 O25 Ti8 Ti7 -16.9(13)
